data_2221950
loop_
_publ_author_name
'Ishizuka, Kentaro'
'Ando, Daisuke'
'Watanabe, Takashi'
'Nakamura, Masaharu'

_publ_section_title <i>threo</i>-2-(2,6-Dimethoxyphenoxy)-1-(4-ethoxy-3-methoxyphenyl)propane-1,3-diol
_journal_coeditor_code BX2203
_journal_issue 6
_journal_name_full 'Acta Crystallographica Section E'
_journal_page_first o1389
_journal_page_last o1390
_journal_paper_doi 10.1107/S1600536809018431
_journal_volume 65
_journal_year 2009
_chemical_formula_iupac 'C20 H26 O7'
_chemical_formula_moiety 'C20 H26 O7'
_chemical_formula_sum 'C20 H26 O7'
_chemical_formula_weight 378.42
_chemical_name_systematic
;
<i>threo</i>-2-(2,6-Dimethoxyphenoxy)-1-(4-ethoxy-3-methoxyphenyl)propane-\
1,3-diol
;
_space_group_IT_number 14
_symmetry_cell_setting monoclinic
_symmetry_space_group_name_Hall '-P 2yn'
_symmetry_space_group_name_H-M 'P 1 21/n 1'
_cell_angle_alpha 90.0000
_cell_angle_beta 100.954(2)
_cell_angle_gamma 90.0000
_cell_formula_units_Z 8
_cell_length_a 9.929(4)
_cell_length_b 28.066(10)
_cell_length_c 13.985(5)
_cell_measurement_reflns_used 7455
_cell_measurement_temperature 173.1
_cell_measurement_theta_max 27.5
_cell_measurement_theta_min 3.0
_cell_volume 3826(2)
_computing_cell_refinement 'CrystalClear (Rigaku, 2006)'
_computing_data_collection 'CrystalClear (Rigaku, 2006)'
_computing_data_reduction 'CrystalStructure (Rigaku/MSC, 2007)'
_computing_molecular_graphics 'ORTEP-3 for Windows (Farrugia, 1997)'
_computing_publication_material 'CrystalStructure (Rigaku/MSC, 2007)'
_computing_structure_refinement 'CRYSTALS (Carruthers <i>et al.</i>, 1999)'
_computing_structure_solution 'SIR2004 (Burla <i>et al.</i>, 2005)'
_diffrn_detector_area_resol_mean 7.31
_diffrn_measured_fraction_theta_full 0.995
_diffrn_measured_fraction_theta_max 0.995
_diffrn_measurement_device_type 'Rigaku Saturn'
_diffrn_measurement_method \w
_diffrn_radiation_type 'Mo K\a'
_diffrn_radiation_wavelength 0.71070
_diffrn_reflns_av_R_equivalents 0.056
_diffrn_reflns_limit_h_max 12
_diffrn_reflns_limit_h_min -11
_diffrn_reflns_limit_k_max 36
_diffrn_reflns_limit_k_min -35
_diffrn_reflns_limit_l_max 16
_diffrn_reflns_limit_l_min -18
_diffrn_reflns_number 30389
_diffrn_reflns_theta_full 27.48
_diffrn_reflns_theta_max 27.48
_exptl_absorpt_coefficient_mu 0.099
_exptl_absorpt_correction_T_max 0.961
_exptl_absorpt_correction_T_min 0.938
_exptl_absorpt_correction_type numerical
_exptl_absorpt_process_details '(<i>CrystalClear</i>; Rigaku, 2006)'
_exptl_crystal_colour colorless
_exptl_crystal_density_diffrn 1.314
_exptl_crystal_density_method 'not measured'
_exptl_crystal_description block
_exptl_crystal_F_000 1616.00
_exptl_crystal_size_max 0.50
_exptl_crystal_size_mid 0.50
_exptl_crystal_size_min 0.40
_refine_diff_density_max 0.59
_refine_diff_density_min -0.67
_refine_ls_extinction_method none
_refine_ls_goodness_of_fit_ref 1.004
_refine_ls_hydrogen_treatment constr
_refine_ls_number_parameters 539
_refine_ls_number_reflns 8726
_refine_ls_R_factor_gt 0.0738
_refine_ls_shift/su_max 0.0000
_refine_ls_structure_factor_coef Fsqd
_refine_ls_weighting_details 'w = 1/[0.0018Fo^2^ + \s(Fo^2^)]/(4Fo^2^)'
_refine_ls_weighting_scheme calc
_refine_ls_wR_factor_ref 0.2273
_reflns_number_gt 3941
_reflns_number_total 8726
_reflns_threshold_expression F^2^>2\s(F^2^)
_cod_data_source_file bx2203.cif
_cod_data_source_block I
_cod_original_sg_symbol_H-M 'P 21/n'
_cod_database_code 2221950
_cod_database_fobs_code 2221950

loop_
_symmetry_equiv_pos_site_id
_symmetry_equiv_pos_as_xyz
1 +X,+Y,+Z
2 1/2-X,1/2+Y,1/2-Z
3 -X,-Y,-Z
4 1/2+X,1/2-Y,1/2+Z

loop_
_atom_site_type_symbol
_atom_site_label
_atom_site_fract_x
_atom_site_fract_y
_atom_site_fract_z
_atom_site_U_iso_or_equiv
_atom_site_adp_type
_atom_site_calc_flag
_atom_site_refinement_flags
_atom_site_occupancy
_atom_site_disorder_assembly
_atom_site_disorder_group
O O(1) 0.4275(2) 0.14739(7) 0.32648(14) 0.0342(6) Uani d . 1.00 . .
O O(2) 0.6049(2) 0.07942(7) 0.34454(14) 0.0303(5) Uani d . 1.00 . .
O O(3) 0.3267(2) 0.07866(7) 0.71410(14) 0.0320(6) Uani d . 1.00 . .
O O(4) 0.5503(2) 0.23444(8) 0.73756(17) 0.0475(7) Uani d . 1.00 . .
O O(5) 0.3404(2) 0.16987(8) 0.80643(14) 0.0327(6) Uani d . 1.00 . .
O O(6) 0.1968(2) 0.09850(8) 0.86837(14) 0.0347(6) Uani d . 1.00 . .
O O(7) 0.5527(2) 0.21120(9) 0.92951(16) 0.0478(7) Uani d . 1.00 . .
O O(8) 0.9339(2) 0.15184(8) 0.33101(15) 0.0372(6) Uani d . 1.00 . .
O O(9) 1.1062(2) 0.08238(7) 0.34465(14) 0.0308(5) Uani d . 1.00 . .
O O(10) 0.8242(2) 0.07441(7) 0.71045(14) 0.0307(5) Uani d . 1.00 . .
O O(11) 0.7854(2) 0.22309(8) 0.64640(16) 0.0475(7) Uani d . 1.00 . .
O O(12) 0.8095(2) 0.16035(7) 0.80390(14) 0.0296(5) Uani d . 1.00 . .
O O(13) 0.6895(2) 0.08724(8) 0.87353(15) 0.0357(6) Uani d . 1.00 . .
O O(14) 1.0163(2) 0.20864(9) 0.91436(17) 0.0518(8) Uani d . 1.00 . .
C C(1) 0.4133(3) 0.10906(10) 0.5791(2) 0.0241(7) Uani d . 1.00 . .
C C(2) 0.3838(3) 0.13478(10) 0.49118(19) 0.0260(7) Uani d . 1.00 . .
C C(3) 0.4498(3) 0.12462(10) 0.4152(2) 0.0262(7) Uani d . 1.00 . .
C C(4) 0.5457(3) 0.08738(10) 0.42410(19) 0.0242(7) Uani d . 1.00 . .
C C(5) 0.5741(3) 0.06160(10) 0.5105(2) 0.0262(7) Uani d . 1.00 . .
C C(6) 0.5080(3) 0.07258(10) 0.5872(2) 0.0253(7) Uani d . 1.00 . .
C C(7) 0.3190(3) 0.18146(11) 0.3079(2) 0.0390(9) Uani d . 1.00 . .
C C(8) 0.6995(3) 0.04042(10) 0.3506(2) 0.0296(8) Uani d . 1.00 . .
C C(9) 0.7502(3) 0.03888(13) 0.2561(2) 0.0419(10) Uani d . 1.00 . .
C C(10) 0.3426(3) 0.12164(10) 0.6632(2) 0.0271(7) Uani d . 1.00 . .
C C(11) 0.4245(3) 0.15808(10) 0.7333(2) 0.0268(7) Uani d . 1.00 . .
C C(12) 0.4476(3) 0.20437(11) 0.6829(2) 0.0361(9) Uani d . 1.00 . .
C C(13) 0.3800(3) 0.15276(11) 0.9010(2) 0.0310(8) Uani d . 1.00 . .
C C(14) 0.3031(3) 0.11713(12) 0.9350(2) 0.0306(8) Uani d . 1.00 . .
C C(15) 0.3344(3) 0.10274(13) 1.0327(2) 0.0364(9) Uani d . 1.00 . .
C C(16) 0.4424(3) 0.12367(13) 1.0950(2) 0.0396(9) Uani d . 1.00 . .
C C(17) 0.5179(3) 0.15965(13) 1.0630(2) 0.0394(9) Uani d . 1.00 . .
C C(18) 0.4864(3) 0.17446(12) 0.9666(2) 0.0336(8) Uani d . 1.00 . .
C C(19) 0.1179(3) 0.06067(12) 0.9001(2) 0.0399(10) Uani d . 1.00 . .
C C(20) 0.6557(4) 0.23658(15) 0.9951(2) 0.0607(13) Uani d . 1.00 . .
C C(21) 0.9136(3) 0.10908(10) 0.57963(19) 0.0245(7) Uani d . 1.00 . .
C C(22) 0.8872(3) 0.13658(10) 0.4944(2) 0.0267(7) Uani d . 1.00 . .
C C(23) 0.9542(3) 0.12739(10) 0.4183(2) 0.0267(7) Uani d . 1.00 . .
C C(24) 1.0484(3) 0.08982(10) 0.4250(2) 0.0257(7) Uani d . 1.00 . .
C C(25) 1.0758(3) 0.06276(11) 0.5098(2) 0.0275(8) Uani d . 1.00 . .
C C(26) 1.0083(3) 0.07255(10) 0.5861(2) 0.0272(7) Uani d . 1.00 . .
C C(27) 0.8261(3) 0.18541(12) 0.3144(2) 0.0431(10) Uani d . 1.00 . .
C C(28) 1.1946(3) 0.04152(11) 0.3470(2) 0.0326(8) Uani d . 1.00 . .
C C(29) 1.2407(4) 0.03979(13) 0.2500(2) 0.0456(10) Uani d . 1.00 . .
C C(30) 0.8354(3) 0.11832(10) 0.66079(19) 0.0246(7) Uani d . 1.00 . .
C C(31) 0.9029(3) 0.15579(10) 0.7346(2) 0.0273(7) Uani d . 1.00 . .
C C(32) 0.9155(3) 0.20479(11) 0.6913(2) 0.0342(9) Uani d . 1.00 . .
C C(33) 0.8574(3) 0.14663(11) 0.8994(2) 0.0301(8) Uani d . 1.00 . .
C C(34) 0.7920(3) 0.10971(12) 0.9378(2) 0.0311(8) Uani d . 1.00 . .
C C(35) 0.8316(3) 0.09725(14) 1.0365(2) 0.0433(10) Uani d . 1.00 . .
C C(36) 0.9362(3) 0.12216(15) 1.0940(2) 0.0477(11) Uani d . 1.00 . .
C C(37) 1.0023(3) 0.15938(15) 1.0574(2) 0.0494(11) Uani d . 1.00 . .
C C(38) 0.9632(3) 0.17161(12) 0.9596(2) 0.0366(9) Uani d . 1.00 . .
C C(39) 0.6114(3) 0.05122(12) 0.9101(2) 0.0439(10) Uani d . 1.00 . .
C C(40) 1.1206(4) 0.23640(16) 0.9716(3) 0.0668(14) Uani d . 1.00 . .
H H(2) 0.3186 0.1590 0.4841 0.031 Uiso c R 1.00 . .
H H(5) 0.6376 0.0369 0.5173 0.031 Uiso c R 1.00 . .
H H(6) 0.5278 0.0551 0.6446 0.030 Uiso c R 1.00 . .
H H(15) 0.2826 0.0791 1.0553 0.045 Uiso c R 1.00 . .
H H(16) 0.4646 0.1135 1.1594 0.048 Uiso c R 1.00 . .
H H(17) 0.5897 0.1739 1.1059 0.047 Uiso c R 1.00 . .
H H(22) 0.8237 0.1613 0.4891 0.032 Uiso c R 1.00 . .
H H(25) 1.1393 0.0381 0.5156 0.033 Uiso c R 1.00 . .
H H(26) 1.0273 0.0542 0.6425 0.033 Uiso c R 1.00 . .
H H(35) 0.7879 0.0725 1.0626 0.053 Uiso c R 1.00 . .
H H(36) 0.9629 0.1138 1.1592 0.057 Uiso c R 1.00 . .
H H(37) 1.0721 0.1760 1.0976 0.059 Uiso c R 1.00 . .
H H(10A) 0.2517 0.1348 0.6370 0.033 Uiso c R 1.00 . .
H H(11A) 0.5124 0.1444 0.7652 0.033 Uiso c R 1.00 . .
H H(30) 0.7429 0.1293 0.6318 0.030 Uiso c R 1.00 . .
H H(31) 0.9930 0.1446 0.7682 0.033 Uiso c R 1.00 . .
H H(8A) 0.7758 0.0454 0.4043 0.036 Uiso c R 1.00 . .
H H(8B) 0.6536 0.0108 0.3602 0.036 Uiso c R 1.00 . .
H H(12A) 0.3615 0.2216 0.6695 0.043 Uiso c R 1.00 . .
H H(12B) 0.4760 0.1967 0.6221 0.043 Uiso c R 1.00 . .
H H(28A) 1.2733 0.0447 0.3996 0.041 Uiso c R 1.00 . .
H H(28B) 1.1448 0.0127 0.3563 0.040 Uiso c R 1.00 . .
H H(32A) 0.9735 0.2025 0.6429 0.041 Uiso c R 1.00 . .
H H(32B) 0.9570 0.2263 0.7428 0.041 Uiso c R 1.00 . .
H H(7A) 0.2355 0.1658 0.2784 0.048 Uiso c R 1.00 . .
H H(7B) 0.3409 0.2056 0.2648 0.048 Uiso c R 1.00 . .
H H(7C) 0.3075 0.1959 0.3681 0.048 Uiso c R 1.00 . .
H H(19A) 0.1582 0.0305 0.8892 0.049 Uiso c R 1.00 . .
H H(19B) 0.0255 0.0619 0.8639 0.049 Uiso c R 1.00 . .
H H(19C) 0.1172 0.0644 0.9682 0.049 Uiso c R 1.00 . .
H H(20A) 0.6146 0.2630 1.0225 0.075 Uiso c R 1.00 . .
H H(20B) 0.7239 0.2482 0.9605 0.075 Uiso c R 1.00 . .
H H(20C) 0.6980 0.2156 1.0463 0.075 Uiso c R 1.00 . .
H H(27A) 0.7432 0.1700 0.2827 0.053 Uiso c R 1.00 . .
H H(27B) 0.8485 0.2106 0.2736 0.053 Uiso c R 1.00 . .
H H(27C) 0.8130 0.1984 0.3754 0.052 Uiso c R 1.00 . .
H H(39A) 0.6549 0.0209 0.9068 0.056 Uiso c R 1.00 . .
H H(39B) 0.5204 0.0503 0.8717 0.055 Uiso c R 1.00 . .
H H(39C) 0.6066 0.0582 0.9766 0.055 Uiso c R 1.00 . .
H H(40A) 1.0798 0.2624 1.0002 0.081 Uiso c R 1.00 . .
H H(40B) 1.1809 0.2486 0.9312 0.081 Uiso c R 1.00 . .
H H(40C) 1.1720 0.2169 1.0221 0.081 Uiso c R 1.00 . .
H H(9A) 0.6911 0.0188 0.2107 0.053 Uiso c R 1.00 . .
H H(9B) 0.8418 0.0263 0.2672 0.053 Uiso c R 1.00 . .
H H(9C) 0.7501 0.0705 0.2299 0.053 Uiso c R 1.00 . .
H H(3) 0.3286 0.0846 0.7717 0.040 Uiso c R 1.00 . .
H H(29A) 1.1769 0.0212 0.2048 0.058 Uiso c R 1.00 . .
H H(29B) 1.3301 0.0255 0.2586 0.058 Uiso c R 1.00 . .
H H(29C) 1.2446 0.0716 0.2253 0.058 Uiso c R 1.00 . .
H H(4) 0.5138 0.2524 0.7713 0.058 Uiso c R 1.00 . .
H H(10) 0.8214 0.0799 0.7677 0.038 Uiso c R 1.00 . .
H H(11) 0.7260 0.2125 0.6741 0.057 Uiso c R 1.00 . .

loop_
_atom_site_aniso_label
_atom_site_aniso_U_11
_atom_site_aniso_U_22
_atom_site_aniso_U_33
_atom_site_aniso_U_12
_atom_site_aniso_U_13
_atom_site_aniso_U_23
O(1) 0.0501(14) 0.0351(12) 0.0190(10) 0.0097(10) 0.0106(9) 0.0096(8)
O(2) 0.0363(13) 0.0358(11) 0.0216(10) 0.0068(10) 0.0121(9) 0.0019(8)
O(3) 0.0427(13) 0.0333(11) 0.0228(10) -0.0069(10) 0.0131(9) -0.0002(8)
O(4) 0.0571(17) 0.0383(13) 0.0485(14) -0.0046(12) 0.0134(12) -0.0073(11)
O(5) 0.0382(13) 0.0441(13) 0.0178(10) 0.0123(10) 0.0100(9) 0.0017(9)
O(6) 0.0318(12) 0.0519(14) 0.0216(10) -0.0016(10) 0.0081(9) 0.0005(9)
O(7) 0.0552(17) 0.0563(15) 0.0331(12) -0.0172(13) 0.0115(11) -0.0087(11)
O(8) 0.0493(15) 0.0416(13) 0.0234(10) 0.0132(11) 0.0139(10) 0.0109(9)
O(9) 0.0384(13) 0.0334(11) 0.0236(10) 0.0044(9) 0.0136(9) 0.0017(8)
O(10) 0.0415(13) 0.0300(11) 0.0224(10) -0.0044(9) 0.0104(9) -0.0004(8)
O(11) 0.0620(18) 0.0404(13) 0.0394(13) -0.0062(12) 0.0077(12) 0.0078(10)
O(12) 0.0345(12) 0.0377(12) 0.0174(9) 0.0038(10) 0.0069(8) -0.0001(8)
O(13) 0.0365(13) 0.0475(13) 0.0255(11) -0.0025(10) 0.0117(9) 0.0032(9)
O(14) 0.0590(17) 0.0576(16) 0.0393(14) -0.0221(14) 0.0111(12) -0.0151(12)
C(1) 0.0261(16) 0.0270(15) 0.0198(13) -0.0055(12) 0.0054(11) -0.0026(11)
C(2) 0.0308(17) 0.0258(15) 0.0214(14) 0.0031(13) 0.0044(12) -0.0006(11)
C(3) 0.0358(18) 0.0248(15) 0.0177(13) 0.0012(13) 0.0049(12) 0.0016(11)
C(4) 0.0244(15) 0.0303(15) 0.0191(13) -0.0027(12) 0.0072(11) -0.0034(11)
C(5) 0.0275(16) 0.0271(15) 0.0247(14) -0.0005(13) 0.0067(12) 0.0024(11)
C(6) 0.0259(16) 0.0296(15) 0.0195(13) -0.0032(13) 0.0021(12) 0.0029(11)
C(7) 0.056(2) 0.0333(17) 0.0290(17) 0.0142(16) 0.0112(16) 0.0086(14)
C(8) 0.0323(18) 0.0249(15) 0.0332(16) 0.0015(13) 0.0106(14) 0.0002(12)
C(9) 0.049(2) 0.048(2) 0.0348(17) 0.0028(17) 0.0235(16) -0.0029(15)
C(10) 0.0289(16) 0.0329(16) 0.0199(14) -0.0009(13) 0.0062(12) 0.0012(12)
C(11) 0.0300(16) 0.0321(16) 0.0194(13) 0.0027(13) 0.0076(12) 0.0004(12)
C(12) 0.052(2) 0.0299(16) 0.0259(15) -0.0069(15) 0.0056(15) -0.0043(13)
C(13) 0.0329(18) 0.0421(18) 0.0178(13) 0.0096(15) 0.0047(12) -0.0014(12)
C(14) 0.0275(17) 0.0443(19) 0.0208(14) 0.0047(14) 0.0065(12) -0.0036(13)
C(15) 0.0345(18) 0.058(2) 0.0200(15) 0.0029(16) 0.0121(13) 0.0029(14)
C(16) 0.044(2) 0.057(2) 0.0189(15) 0.0063(18) 0.0094(14) 0.0012(14)
C(17) 0.0332(19) 0.060(2) 0.0245(16) -0.0016(17) 0.0039(14) -0.0100(15)
C(18) 0.0365(19) 0.0431(19) 0.0243(15) -0.0003(15) 0.0136(13) -0.0048(13)
C(19) 0.036(2) 0.050(2) 0.0362(18) -0.0038(16) 0.0124(15) -0.0040(15)
C(20) 0.071(3) 0.070(2) 0.046(2) -0.028(2) 0.024(2) -0.024(2)
C(21) 0.0291(16) 0.0282(15) 0.0167(13) -0.0052(13) 0.0060(11) -0.0021(11)
C(22) 0.0296(17) 0.0283(15) 0.0227(14) 0.0040(13) 0.0066(12) 0.0001(12)
C(23) 0.0326(17) 0.0297(15) 0.0181(13) -0.0004(13) 0.0056(12) 0.0042(11)
C(24) 0.0281(16) 0.0303(16) 0.0202(14) -0.0006(13) 0.0086(12) -0.0015(11)
C(25) 0.0274(16) 0.0306(16) 0.0259(15) 0.0030(13) 0.0083(12) 0.0032(12)
C(26) 0.0294(17) 0.0321(16) 0.0199(14) -0.0020(13) 0.0041(12) 0.0039(12)
C(27) 0.055(2) 0.044(2) 0.0307(17) 0.0150(18) 0.0102(16) 0.0121(15)
C(28) 0.041(2) 0.0267(16) 0.0339(17) 0.0018(14) 0.0170(15) 0.0001(13)
C(29) 0.056(2) 0.048(2) 0.0412(19) 0.0014(18) 0.0292(18) -0.0037(16)
C(30) 0.0278(16) 0.0270(15) 0.0197(13) -0.0041(13) 0.0061(12) -0.0014(11)
C(31) 0.0279(17) 0.0344(16) 0.0207(14) -0.0015(13) 0.0077(12) -0.0029(12)
C(32) 0.045(2) 0.0308(16) 0.0271(16) -0.0052(15) 0.0072(14) -0.0020(13)
C(33) 0.0283(17) 0.0454(19) 0.0174(13) 0.0060(14) 0.0065(12) -0.0045(13)
C(34) 0.0270(17) 0.0464(19) 0.0210(14) 0.0049(14) 0.0072(12) -0.0036(13)
C(35) 0.043(2) 0.069(2) 0.0204(15) 0.0116(19) 0.0134(15) 0.0080(15)
C(36) 0.047(2) 0.080(2) 0.0168(15) 0.011(2) 0.0063(15) -0.0012(17)
C(37) 0.042(2) 0.084(2) 0.0226(16) 0.002(2) 0.0071(15) -0.0151(18)
C(38) 0.0382(19) 0.048(2) 0.0244(16) 0.0035(16) 0.0074(14) -0.0080(14)
C(39) 0.043(2) 0.046(2) 0.048(2) -0.0008(17) 0.0241(17) 0.0039(17)
C(40) 0.057(2) 0.075(3) 0.071(2) -0.020(2) 0.018(2) -0.036(2)

loop_
_atom_type_symbol
_atom_type_description
_atom_type_scat_dispersion_real
_atom_type_scat_dispersion_imag
_atom_type_scat_source
C C 0.003 0.002
;
International Tables for Crystallography
(1992, Vol. C, Tables 4.2.6.8 and 6.1.1.4)
;
H H 0.000 0.000
;
International Tables for Crystallography
(1992, Vol. C, Table 6.1.1.4)
;
O O 0.011 0.006
;
International Tables for Crystallography
(1992, Vol. C, Tables 4.2.6.8 and 6.1.1.4)
;

loop_
_geom_angle_atom_site_label_1
_geom_angle_atom_site_label_2
_geom_angle_atom_site_label_3
_geom_angle_site_symmetry_1
_geom_angle_site_symmetry_2
_geom_angle_site_symmetry_3
_geom_angle
_geom_angle_publ_flag
C(3) O(1) C(7) . . . 117.5(2) no
C(4) O(2) C(8) . . . 117.0(2) no
C(11) O(5) C(13) . . . 119.1(2) no
C(14) O(6) C(19) . . . 117.8(2) no
C(18) O(7) C(20) . . . 117.9(2) no
C(23) O(8) C(27) . . . 117.1(2) no
C(24) O(9) C(28) . . . 116.8(2) no
C(31) O(12) C(33) . . . 117.9(2) no
C(34) O(13) C(39) . . . 118.4(2) no
C(38) O(14) C(40) . . . 117.4(2) no
C(2) C(1) C(6) . . . 118.5(2) no
C(2) C(1) C(10) . . . 120.4(2) no
C(6) C(1) C(10) . . . 121.0(2) no
C(1) C(2) C(3) . . . 121.1(2) no
O(1) C(3) C(2) . . . 125.4(2) no
O(1) C(3) C(4) . . . 114.6(2) no
C(2) C(3) C(4) . . . 119.9(2) no
O(2) C(4) C(3) . . . 115.9(2) no
O(2) C(4) C(5) . . . 125.0(2) no
C(3) C(4) C(5) . . . 119.1(2) no
C(4) C(5) C(6) . . . 120.4(2) no
C(1) C(6) C(5) . . . 120.9(2) no
O(2) C(8) C(9) . . . 107.2(2) no
O(3) C(10) C(1) . . . 107.5(2) no
O(3) C(10) C(11) . . . 109.9(2) no
C(1) C(10) C(11) . . . 112.4(2) no
O(5) C(11) C(10) . . . 106.9(2) no
O(5) C(11) C(12) . . . 106.6(2) no
C(10) C(11) C(12) . . . 112.5(2) no
O(4) C(12) C(11) . . . 114.4(2) no
O(5) C(13) C(14) . . . 119.8(2) no
O(5) C(13) C(18) . . . 121.0(2) no
C(14) C(13) C(18) . . . 118.8(2) no
O(6) C(14) C(13) . . . 116.2(2) no
O(6) C(14) C(15) . . . 123.5(2) no
C(13) C(14) C(15) . . . 120.3(2) no
C(14) C(15) C(16) . . . 119.7(3) no
C(15) C(16) C(17) . . . 120.8(2) no
C(16) C(17) C(18) . . . 119.8(2) no
O(7) C(18) C(13) . . . 115.7(2) no
O(7) C(18) C(17) . . . 123.7(2) no
C(13) C(18) C(17) . . . 120.6(3) no
C(22) C(21) C(26) . . . 118.6(2) no
C(22) C(21) C(30) . . . 120.2(2) no
C(26) C(21) C(30) . . . 121.1(2) no
C(21) C(22) C(23) . . . 120.8(2) no
O(8) C(23) C(22) . . . 125.2(2) no
O(8) C(23) C(24) . . . 114.6(2) no
C(22) C(23) C(24) . . . 120.1(2) no
O(9) C(24) C(23) . . . 116.0(2) no
O(9) C(24) C(25) . . . 124.8(2) no
C(23) C(24) C(25) . . . 119.2(2) no
C(24) C(25) C(26) . . . 120.1(2) no
C(21) C(26) C(25) . . . 121.1(2) no
O(9) C(28) C(29) . . . 107.0(2) no
O(10) C(30) C(21) . . . 108.3(2) no
O(10) C(30) C(31) . . . 109.2(2) no
C(21) C(30) C(31) . . . 113.6(2) no
O(12) C(31) C(30) . . . 104.7(2) no
O(12) C(31) C(32) . . . 107.2(2) no
C(30) C(31) C(32) . . . 114.3(2) no
O(11) C(32) C(31) . . . 111.5(2) no
O(12) C(33) C(34) . . . 118.8(2) no
O(12) C(33) C(38) . . . 121.4(2) no
C(34) C(33) C(38) . . . 119.6(2) no
O(13) C(34) C(33) . . . 115.6(2) no
O(13) C(34) C(35) . . . 124.2(3) no
C(33) C(34) C(35) . . . 120.2(2) no
C(34) C(35) C(36) . . . 119.1(3) no
C(35) C(36) C(37) . . . 121.7(3) no
C(36) C(37) C(38) . . . 119.1(3) no
O(14) C(38) C(33) . . . 114.3(2) no
O(14) C(38) C(37) . . . 125.4(3) no
C(33) C(38) C(37) . . . 120.3(3) no
C(10) O(3) H(3) . . . 109.6 no
C(12) O(4) H(4) . . . 108.8 no
C(30) O(10) H(10) . . . 109.5 no
C(32) O(11) H(11) . . . 109.6 no
C(1) C(2) H(2) . . . 119.5 no
C(3) C(2) H(2) . . . 119.4 no
C(4) C(5) H(5) . . . 119.8 no
C(6) C(5) H(5) . . . 119.8 no
C(1) C(6) H(6) . . . 119.5 no
C(5) C(6) H(6) . . . 119.5 no
O(1) C(7) H(7A) . . . 109.4 no
O(1) C(7) H(7B) . . . 109.5 no
O(1) C(7) H(7C) . . . 109.5 no
H(7A) C(7) H(7B) . . . 109.5 no
H(7A) C(7) H(7C) . . . 109.5 no
H(7B) C(7) H(7C) . . . 109.5 no
O(2) C(8) H(8A) . . . 110.0 no
O(2) C(8) H(8B) . . . 110.0 no
C(9) C(8) H(8A) . . . 110.0 no
C(9) C(8) H(8B) . . . 110.1 no
H(8A) C(8) H(8B) . . . 109.5 no
C(8) C(9) H(9A) . . . 109.4 no
C(8) C(9) H(9B) . . . 109.5 no
C(8) C(9) H(9C) . . . 109.4 no
H(9A) C(9) H(9B) . . . 109.5 no
H(9A) C(9) H(9C) . . . 109.5 no
H(9B) C(9) H(9C) . . . 109.5 no
O(3) C(10) H(10A) . . . 109.0 no
C(1) C(10) H(10A) . . . 109.0 no
C(11) C(10) H(10A) . . . 109.0 no
O(5) C(11) H(11A) . . . 110.3 no
C(10) C(11) H(11A) . . . 110.3 no
C(12) C(11) H(11A) . . . 110.2 no
O(4) C(12) H(12A) . . . 108.8 no
O(4) C(12) H(12B) . . . 107.6 no
C(11) C(12) H(12A) . . . 108.2 no
C(11) C(12) H(12B) . . . 108.3 no
H(12A) C(12) H(12B) . . . 109.5 no
C(14) C(15) H(15) . . . 120.1 no
C(16) C(15) H(15) . . . 120.2 no
C(15) C(16) H(16) . . . 119.6 no
C(17) C(16) H(16) . . . 119.7 no
C(16) C(17) H(17) . . . 120.0 no
C(18) C(17) H(17) . . . 120.2 no
O(6) C(19) H(19A) . . . 109.5 no
O(6) C(19) H(19B) . . . 109.4 no
O(6) C(19) H(19C) . . . 109.4 no
H(19A) C(19) H(19B) . . . 109.5 no
H(19A) C(19) H(19C) . . . 109.5 no
H(19B) C(19) H(19C) . . . 109.5 no
O(7) C(20) H(20A) . . . 109.5 no
O(7) C(20) H(20B) . . . 109.5 no
O(7) C(20) H(20C) . . . 109.4 no
H(20A) C(20) H(20B) . . . 109.5 no
H(20A) C(20) H(20C) . . . 109.5 no
H(20B) C(20) H(20C) . . . 109.5 no
C(21) C(22) H(22) . . . 119.5 no
C(23) C(22) H(22) . . . 119.6 no
C(24) C(25) H(25) . . . 120.0 no
C(26) C(25) H(25) . . . 119.9 no
C(21) C(26) H(26) . . . 119.4 no
C(25) C(26) H(26) . . . 119.5 no
O(8) C(27) H(27A) . . . 109.4 no
O(8) C(27) H(27B) . . . 109.6 no
O(8) C(27) H(27C) . . . 109.5 no
H(27A) C(27) H(27B) . . . 109.5 no
H(27A) C(27) H(27C) . . . 109.5 no
H(27B) C(27) H(27C) . . . 109.5 no
O(9) C(28) H(28A) . . . 110.1 no
O(9) C(28) H(28B) . . . 110.0 no
C(29) C(28) H(28A) . . . 110.2 no
C(29) C(28) H(28B) . . . 110.0 no
H(28A) C(28) H(28B) . . . 109.5 no
C(28) C(29) H(29A) . . . 109.6 no
C(28) C(29) H(29B) . . . 109.4 no
C(28) C(29) H(29C) . . . 109.5 no
H(29A) C(29) H(29B) . . . 109.5 no
H(29A) C(29) H(29C) . . . 109.5 no
H(29B) C(29) H(29C) . . . 109.5 no
O(10) C(30) H(30) . . . 108.6 no
C(21) C(30) H(30) . . . 108.5 no
C(31) C(30) H(30) . . . 108.5 no
O(12) C(31) H(31) . . . 110.2 no
C(30) C(31) H(31) . . . 110.2 no
C(32) C(31) H(31) . . . 110.2 no
O(11) C(32) H(32A) . . . 109.0 no
O(11) C(32) H(32B) . . . 109.0 no
C(31) C(32) H(32A) . . . 108.9 no
C(31) C(32) H(32B) . . . 108.9 no
H(32A) C(32) H(32B) . . . 109.5 no
C(34) C(35) H(35) . . . 120.5 no
C(36) C(35) H(35) . . . 120.4 no
C(35) C(36) H(36) . . . 119.2 no
C(37) C(36) H(36) . . . 119.1 no
C(36) C(37) H(37) . . . 120.4 no
C(38) C(37) H(37) . . . 120.5 no
O(13) C(39) H(39A) . . . 109.3 no
O(13) C(39) H(39B) . . . 109.6 no
O(13) C(39) H(39C) . . . 109.5 no
H(39A) C(39) H(39B) . . . 109.5 no
H(39A) C(39) H(39C) . . . 109.5 no
H(39B) C(39) H(39C) . . . 109.5 no
O(14) C(40) H(40A) . . . 109.4 no
O(14) C(40) H(40B) . . . 109.6 no
O(14) C(40) H(40C) . . . 109.4 no
H(40A) C(40) H(40B) . . . 109.5 no
H(40A) C(40) H(40C) . . . 109.5 no
H(40B) C(40) H(40C) . . . 109.5 no

loop_
_geom_bond_atom_site_label_1
_geom_bond_atom_site_label_2
_geom_bond_site_symmetry_1
_geom_bond_site_symmetry_2
_geom_bond_distance
_geom_bond_publ_flag
O(1) C(3) . . 1.375(3) no
O(1) C(7) . . 1.427(4) no
O(2) C(4) . . 1.372(3) no
O(2) C(8) . . 1.434(3) no
O(3) C(10) . . 1.424(3) no
O(4) C(12) . . 1.428(3) no
O(5) C(11) . . 1.475(3) no
O(5) C(13) . . 1.392(3) no
O(6) C(14) . . 1.371(3) no
O(6) C(19) . . 1.439(4) no
O(7) C(18) . . 1.377(4) no
O(7) C(20) . . 1.427(4) no
O(8) C(23) . . 1.381(3) no
O(8) C(27) . . 1.412(4) no
O(9) C(24) . . 1.371(3) no
O(9) C(28) . . 1.441(3) no
O(10) C(30) . . 1.429(3) no
O(11) C(32) . . 1.421(4) no
O(12) C(31) . . 1.469(3) no
O(12) C(33) . . 1.384(3) no
O(13) C(34) . . 1.376(3) no
O(13) C(39) . . 1.427(4) no
O(14) C(38) . . 1.373(4) no
O(14) C(40) . . 1.416(4) no
C(1) C(2) . . 1.408(3) no
C(1) C(6) . . 1.380(4) no
C(1) C(10) . . 1.521(4) no
C(2) C(3) . . 1.381(4) no
C(3) C(4) . . 1.404(4) no
C(4) C(5) . . 1.391(3) no
C(5) C(6) . . 1.395(4) no
C(8) C(9) . . 1.501(4) no
C(10) C(11) . . 1.538(3) no
C(11) C(12) . . 1.516(4) no
C(13) C(14) . . 1.395(4) no
C(13) C(18) . . 1.400(4) no
C(14) C(15) . . 1.402(4) no
C(15) C(16) . . 1.378(4) no
C(16) C(17) . . 1.383(5) no
C(17) C(18) . . 1.388(4) no
C(21) C(22) . . 1.402(3) no
C(21) C(26) . . 1.383(4) no
C(21) C(30) . . 1.515(4) no
C(22) C(23) . . 1.383(4) no
C(23) C(24) . . 1.401(4) no
C(24) C(25) . . 1.392(3) no
C(25) C(26) . . 1.391(4) no
C(28) C(29) . . 1.512(5) no
C(30) C(31) . . 1.535(3) no
C(31) C(32) . . 1.518(4) no
C(33) C(34) . . 1.384(4) no
C(33) C(38) . . 1.403(4) no
C(34) C(35) . . 1.405(4) no
C(35) C(36) . . 1.377(4) no
C(36) C(37) . . 1.383(5) no
C(37) C(38) . . 1.392(4) no
O(3) H(3) . . 0.819 no
O(4) H(4) . . 0.821 no
O(10) H(10) . . 0.820 no
O(11) H(11) . . 0.820 no
C(2) H(2) . . 0.930 no
C(5) H(5) . . 0.930 no
C(6) H(6) . . 0.930 no
C(7) H(7A) . . 0.960 no
C(7) H(7B) . . 0.960 no
C(7) H(7C) . . 0.960 no
C(8) H(8A) . . 0.970 no
C(8) H(8B) . . 0.970 no
C(9) H(9A) . . 0.960 no
C(9) H(9B) . . 0.960 no
C(9) H(9C) . . 0.960 no
C(10) H(10A) . . 0.980 no
C(11) H(11A) . . 0.980 no
C(12) H(12A) . . 0.970 no
C(12) H(12B) . . 0.970 no
C(15) H(15) . . 0.930 no
C(16) H(16) . . 0.930 no
C(17) H(17) . . 0.930 no
C(19) H(19A) . . 0.960 no
C(19) H(19B) . . 0.960 no
C(19) H(19C) . . 0.960 no
C(20) H(20A) . . 0.960 no
C(20) H(20B) . . 0.960 no
C(20) H(20C) . . 0.960 no
C(22) H(22) . . 0.930 no
C(25) H(25) . . 0.930 no
C(26) H(26) . . 0.930 no
C(27) H(27A) . . 0.960 no
C(27) H(27B) . . 0.960 no
C(27) H(27C) . . 0.960 no
C(28) H(28A) . . 0.970 no
C(28) H(28B) . . 0.970 no
C(29) H(29A) . . 0.960 no
C(29) H(29B) . . 0.960 no
C(29) H(29C) . . 0.960 no
C(30) H(30) . . 0.980 no
C(31) H(31) . . 0.980 no
C(32) H(32A) . . 0.970 no
C(32) H(32B) . . 0.970 no
C(35) H(35) . . 0.930 no
C(36) H(36) . . 0.930 no
C(37) H(37) . . 0.930 no
C(39) H(39A) . . 0.960 no
C(39) H(39B) . . 0.960 no
C(39) H(39C) . . 0.960 no
C(40) H(40A) . . 0.960 no
C(40) H(40B) . . 0.960 no
C(40) H(40C) . . 0.960 no

loop_
_geom_contact_atom_site_label_1
_geom_contact_atom_site_label_2
_geom_contact_distance
_geom_contact_site_symmetry_1
_geom_contact_site_symmetry_2
_geom_contact_publ_flag
O(1) C(16) 3.335(3) . 1_554 ?
O(1) C(29) 3.598(4) . 1_455 ?
O(2) C(22) 3.548(3) . . ?
O(3) C(8) 3.459(3) . 3_656 ?
O(3) C(9) 3.429(4) . 3_656 ?
O(3) C(25) 3.444(3) . 1_455 ?
O(3) C(26) 3.328(3) . 1_455 ?
O(4) O(11) 2.882(3) . . ?
O(4) O(12) 3.301(3) . . ?
O(4) C(7) 3.558(4) . 4_555 ?
O(4) C(27) 3.475(4) . 4_455 ?
O(6) C(31) 3.540(3) . 1_455 ?
O(6) C(38) 3.513(4) . 1_455 ?
O(8) C(36) 3.422(3) . 1_554 ?
O(9) C(2) 3.436(3) . 1_655 ?
O(9) C(3) 3.569(3) . 1_655 ?
O(9) C(7) 3.588(4) . 1_655 ?
O(10) C(5) 3.387(3) . . ?
O(10) C(6) 3.283(3) . . ?
O(10) C(19) 3.570(3) . 1_655 ?
O(10) C(28) 3.348(3) . 3_756 ?
O(10) C(29) 3.336(4) . 3_756 ?
O(11) O(4) 2.882(3) . . ?
O(11) C(7) 3.479(3) . 4_555 ?
O(11) C(12) 3.527(4) . . ?
O(11) C(40) 2.903(4) . 4_454 ?
O(12) O(4) 3.301(3) . . ?
O(13) C(11) 3.572(3) . . ?
O(13) C(18) 3.571(4) . . ?
C(1) C(25) 3.553(4) . 1_455 ?
C(2) O(9) 3.436(3) . 1_455 ?
C(2) C(24) 3.517(4) . 1_455 ?
C(3) O(9) 3.569(3) . 1_455 ?
C(3) C(28) 3.442(4) . 1_455 ?
C(5) O(10) 3.387(3) . . ?
C(5) C(21) 3.582(4) . . ?
C(5) C(30) 3.407(3) . . ?
C(6) O(10) 3.283(3) . . ?
C(6) C(30) 3.465(4) . . ?
C(7) O(4) 3.558(4) . 4_454 ?
C(7) O(9) 3.588(4) . 1_455 ?
C(7) O(11) 3.479(3) . 4_454 ?
C(8) O(3) 3.459(3) . 3_656 ?
C(8) C(23) 3.513(4) . . ?
C(9) O(3) 3.429(4) . 3_656 ?
C(10) C(25) 3.492(3) . 1_455 ?
C(10) C(26) 3.566(4) . 1_455 ?
C(11) O(13) 3.572(3) . . ?
C(12) O(11) 3.527(4) . . ?
C(16) O(1) 3.335(3) . 1_556 ?
C(18) O(13) 3.571(4) . . ?
C(19) O(10) 3.570(3) . 1_455 ?
C(19) C(33) 3.536(4) . 1_455 ?
C(21) C(5) 3.582(4) . . ?
C(22) O(2) 3.548(3) . . ?
C(23) C(8) 3.513(4) . . ?
C(24) C(2) 3.517(4) . 1_655 ?
C(25) O(3) 3.444(3) . 1_655 ?
C(25) C(1) 3.553(4) . 1_655 ?
C(25) C(10) 3.492(3) . 1_655 ?
C(26) O(3) 3.328(3) . 1_655 ?
C(26) C(10) 3.566(4) . 1_655 ?
C(27) O(4) 3.475(4) . 4_554 ?
C(28) O(10) 3.348(3) . 3_756 ?
C(28) C(3) 3.442(4) . 1_655 ?
C(29) O(1) 3.598(4) . 1_655 ?
C(29) O(10) 3.336(4) . 3_756 ?
C(30) C(5) 3.407(3) . . ?
C(30) C(6) 3.465(4) . . ?
C(31) O(6) 3.540(3) . 1_655 ?
C(33) C(19) 3.536(4) . 1_655 ?
C(36) O(8) 3.422(3) . 1_556 ?
C(38) O(6) 3.513(4) . 1_655 ?
C(40) O(11) 2.903(4) . 4_555 ?
O(1) H(16) 2.614 . 1_554 ?
O(1) H(28A) 3.506 . 1_455 ?
O(1) H(27A) 3.367 . . ?
O(1) H(29C) 2.975 . 1_455 ?
O(2) H(16) 2.862 . 1_554 ?
O(2) H(22) 3.523 . . ?
O(2) H(27A) 3.090 . . ?
O(2) H(29B) 3.152 . 1_455 ?
O(3) H(25) 3.241 . 1_455 ?
O(3) H(26) 3.030 . 1_455 ?
O(3) H(8B) 2.738 . 3_656 ?
O(3) H(39B) 2.753 . . ?
O(3) H(9A) 2.949 . 3_656 ?
O(3) H(9B) 3.423 . 3_656 ?
O(4) H(37) 3.219 . 4_454 ?
O(4) H(7A) 3.339 . 4_555 ?
O(4) H(7B) 3.299 . 4_555 ?
O(4) H(7C) 3.451 . 4_555 ?
O(4) H(27B) 2.652 . 4_455 ?
O(4) H(40A) 3.388 . 4_454 ?
O(4) H(11) 2.191 . . ?
O(5) H(31) 3.463 . 1_455 ?
O(5) H(27B) 3.389 . 4_455 ?
O(5) H(40B) 3.390 . 1_455 ?
O(6) H(26) 3.512 . 1_455 ?
O(6) H(31) 2.580 . 1_455 ?
O(6) H(39B) 3.478 . . ?
O(7) H(27B) 3.464 . 4_455 ?
O(7) H(27C) 3.462 . 4_455 ?
O(8) H(36) 2.694 . 1_554 ?
O(8) H(7A) 3.240 . 1_655 ?
O(8) H(9C) 3.092 . . ?
O(8) H(4) 2.966 . 4_554 ?
O(9) H(2) 3.363 . 1_655 ?
O(9) H(36) 2.851 . 1_554 ?
O(9) H(7A) 2.905 . 1_655 ?
O(9) H(9B) 3.076 . . ?
O(10) H(5) 3.152 . . ?
O(10) H(6) 2.962 . . ?
O(10) H(28B) 2.656 . 3_756 ?
O(10) H(19B) 2.663 . 1_655 ?
O(10) H(29A) 2.935 . 3_756 ?
O(10) H(29B) 3.264 . 3_756 ?
O(11) H(37) 3.525 . 4_454 ?
O(11) H(12B) 3.115 . . ?
O(11) H(7B) 2.589 . 4_555 ?
O(11) H(40A) 2.632 . 4_454 ?
O(11) H(40B) 3.094 . 4_454 ?
O(11) H(40C) 2.526 . 4_454 ?
O(11) H(4) 3.577 . . ?
O(12) H(11A) 2.930 . . ?
O(12) H(19B) 3.501 . 1_655 ?
O(12) H(20B) 3.507 . . ?
O(13) H(6) 3.419 . . ?
O(13) H(11A) 2.636 . . ?
O(13) H(19B) 3.439 . 1_655 ?
O(13) H(3) 3.596 . . ?
O(13) H(29A) 3.574 . 3_756 ?
O(14) H(7B) 3.437 . 4_555 ?
O(14) H(7C) 3.375 . 4_555 ?
O(14) H(20B) 3.285 . . ?
C(1) H(25) 3.353 . 1_455 ?
C(1) H(30) 3.265 . . ?
C(1) H(8B) 3.562 . 3_656 ?
C(1) H(28A) 3.189 . 1_455 ?
C(2) H(28A) 2.950 . 1_455 ?
C(2) H(40A) 3.469 . 4_454 ?
C(3) H(28A) 2.829 . 1_455 ?
C(3) H(40A) 3.542 . 4_454 ?
C(3) H(29B) 3.600 . 1_455 ?
C(3) H(29C) 3.371 . 1_455 ?
C(4) H(22) 3.434 . . ?
C(4) H(30) 3.390 . . ?
C(4) H(28A) 2.918 . 1_455 ?
C(4) H(29B) 3.328 . 1_455 ?
C(5) H(5) 3.450 . 3_656 ?
C(5) H(30) 2.866 . . ?
C(5) H(28A) 3.129 . 1_455 ?
C(5) H(28A) 3.471 . 3_756 ?
C(6) H(5) 3.586 . 3_656 ?
C(6) H(30) 2.794 . . ?
C(6) H(8B) 3.006 . 3_656 ?
C(6) H(28A) 3.256 . 1_455 ?
C(7) H(16) 3.345 . 1_554 ?
C(7) H(37) 3.456 . 1_454 ?
C(7) H(32B) 3.143 . 4_454 ?
C(7) H(20B) 3.180 . 4_454 ?
C(7) H(29C) 3.327 . 1_455 ?
C(7) H(4) 3.507 . 4_454 ?
C(7) H(11) 3.543 . 4_454 ?
C(8) H(6) 3.512 . 3_656 ?
C(8) H(25) 3.128 . 3_756 ?
C(9) H(16) 3.577 . 1_554 ?
C(9) H(26) 3.540 . 3_756 ?
C(9) H(35) 2.957 . 1_554 ?
C(9) H(36) 3.436 . 1_554 ?
C(9) H(19A) 3.075 . 3_656 ?
C(9) H(3) 3.558 . 3_656 ?
C(10) H(25) 3.501 . 1_455 ?
C(11) H(11) 3.596 . . ?
C(12) H(27B) 2.958 . 4_455 ?
C(12) H(40A) 3.224 . 4_454 ?
C(12) H(11) 2.800 . . ?
C(13) H(39B) 3.255 . . ?
C(13) H(39C) 3.511 . . ?
C(13) H(40B) 3.412 . 1_455 ?
C(13) H(40C) 3.421 . 1_455 ?
C(14) H(31) 3.576 . 1_455 ?
C(14) H(39B) 3.112 . . ?
C(14) H(39C) 3.390 . . ?
C(14) H(40C) 3.410 . 1_455 ?
C(15) H(37) 3.567 . 1_455 ?
C(15) H(39A) 3.568 . 3_657 ?
C(15) H(39B) 3.497 . . ?
C(15) H(39C) 3.208 . . ?
C(15) H(40C) 3.578 . 1_455 ?
C(15) H(29C) 3.119 . 1_456 ?
C(16) H(7B) 3.585 . 1_556 ?
C(16) H(39C) 3.132 . . ?
C(16) H(9C) 3.596 . 1_556 ?
C(16) H(29C) 3.267 . 1_456 ?
C(17) H(27A) 3.452 . 1_556 ?
C(17) H(39C) 3.279 . . ?
C(18) H(39C) 3.469 . . ?
C(18) H(40C) 3.562 . 1_455 ?
C(19) H(26) 3.547 . 1_455 ?
C(19) H(31) 3.101 . 1_455 ?
C(19) H(9A) 3.478 . 3_656 ?
C(19) H(9B) 3.456 . 3_656 ?
C(19) H(10) 3.212 . 1_455 ?
C(20) H(2) 3.366 . 4_555 ?
C(20) H(12A) 3.100 . 4_555 ?
C(20) H(32A) 3.448 . 4_455 ?
C(20) H(7C) 3.168 . 4_555 ?
C(21) H(5) 3.386 . . ?
C(21) H(10A) 3.378 . 1_655 ?
C(21) H(8A) 3.132 . . ?
C(22) H(8A) 2.973 . . ?
C(22) H(20A) 3.586 . 4_554 ?
C(23) H(8A) 2.889 . . ?
C(23) H(9B) 3.586 . . ?
C(23) H(9C) 3.401 . . ?
C(24) H(2) 3.288 . 1_655 ?
C(24) H(10A) 3.491 . 1_655 ?
C(24) H(8A) 2.944 . . ?
C(24) H(9B) 3.245 . . ?
C(25) H(25) 3.522 . 3_756 ?
C(25) H(10A) 3.021 . 1_655 ?
C(25) H(8A) 3.101 . . ?
C(25) H(8A) 3.486 . 3_756 ?
C(25) H(8B) 3.596 . 3_756 ?
C(26) H(10A) 2.958 . 1_655 ?
C(26) H(8A) 3.186 . . ?
C(26) H(28B) 3.025 . 3_756 ?
C(27) H(17) 3.393 . 1_554 ?
C(27) H(36) 3.422 . 1_554 ?
C(27) H(12A) 3.362 . 4_554 ?
C(27) H(40B) 3.012 . 4_454 ?
C(27) H(9C) 3.468 . . ?
C(27) H(4) 2.703 . 4_554 ?
C(28) H(5) 3.165 . 3_756 ?
C(28) H(26) 3.495 . 3_756 ?
C(28) H(9B) 3.495 . . ?
C(29) H(15) 3.039 . 1_654 ?
C(29) H(16) 3.449 . 1_654 ?
C(29) H(36) 3.494 . 1_554 ?
C(29) H(7A) 3.560 . 1_655 ?
C(29) H(39A) 3.106 . 3_756 ?
C(29) H(10) 3.415 . 3_756 ?
C(30) H(5) 3.407 . . ?
C(30) H(6) 3.502 . . ?
C(30) H(19B) 3.479 . 1_655 ?
C(31) H(19B) 3.295 . 1_655 ?
C(32) H(7B) 2.867 . 4_555 ?
C(32) H(20A) 3.475 . 4_554 ?
C(33) H(11A) 3.580 . . ?
C(33) H(19B) 3.001 . 1_655 ?
C(33) H(19C) 3.460 . 1_655 ?
C(33) H(20B) 3.323 . . ?
C(33) H(20C) 3.423 . . ?
C(34) H(11A) 3.455 . . ?
C(34) H(19B) 3.026 . 1_655 ?
C(34) H(19C) 3.422 . 1_655 ?
C(34) H(20C) 3.543 . . ?
C(35) H(17) 3.497 . . ?
C(35) H(19B) 3.505 . 1_655 ?
C(35) H(19C) 3.292 . 1_655 ?
C(35) H(20C) 3.590 . . ?
C(35) H(9C) 3.061 . 1_556 ?
C(36) H(19C) 3.188 . 1_655 ?
C(36) H(20C) 3.510 . . ?
C(36) H(9C) 3.235 . 1_556 ?
C(36) H(29C) 3.553 . 1_556 ?
C(37) H(15) 3.584 . 1_655 ?
C(37) H(7A) 3.496 . 1_656 ?
C(37) H(19C) 3.242 . 1_655 ?
C(37) H(20C) 3.387 . . ?
C(38) H(19B) 3.460 . 1_655 ?
C(38) H(19C) 3.368 . 1_655 ?
C(38) H(20B) 3.206 . . ?
C(38) H(20C) 3.339 . . ?
C(39) H(11A) 3.341 . . ?
C(39) H(3) 3.232 . . ?
C(39) H(29A) 3.523 . 3_756 ?
C(39) H(29B) 3.326 . 3_756 ?
C(40) H(22) 3.491 . 4_555 ?
C(40) H(12B) 3.341 . 4_555 ?
C(40) H(27C) 3.127 . 4_555 ?
C(40) H(11) 3.170 . 4_555 ?
H(2) O(9) 3.363 . 1_455 ?
H(2) C(20) 3.366 . 4_454 ?
H(2) C(24) 3.288 . 1_455 ?
H(2) H(28A) 3.419 . 1_455 ?
H(2) H(20A) 3.099 . 4_454 ?
H(2) H(20B) 2.769 . 4_454 ?
H(2) H(40A) 3.379 . 4_454 ?
H(5) O(10) 3.152 . . ?
H(5) C(5) 3.450 . 3_656 ?
H(5) C(6) 3.586 . 3_656 ?
H(5) C(21) 3.386 . . ?
H(5) C(28) 3.165 . 3_756 ?
H(5) C(30) 3.407 . . ?
H(5) H(5) 3.389 . 3_656 ?
H(5) H(25) 3.151 . 3_756 ?
H(5) H(30) 3.122 . . ?
H(5) H(28A) 2.643 . 3_756 ?
H(5) H(28B) 2.877 . 3_756 ?
H(5) H(29B) 3.552 . 3_756 ?
H(6) O(10) 2.962 . . ?
H(6) O(13) 3.419 . . ?
H(6) C(8) 3.512 . 3_656 ?
H(6) C(30) 3.502 . . ?
H(6) H(30) 3.013 . . ?
H(6) H(8B) 2.573 . 3_656 ?
H(6) H(28A) 3.547 . 3_756 ?
H(6) H(39B) 3.192 . . ?
H(6) H(29B) 2.865 . 3_756 ?
H(6) H(10) 3.168 . . ?
H(15) C(29) 3.039 . 1_456 ?
H(15) C(37) 3.584 . 1_455 ?
H(15) H(37) 3.545 . 1_455 ?
H(15) H(39A) 2.902 . 3_657 ?
H(15) H(29A) 2.991 . 1_456 ?
H(15) H(29B) 3.171 . 1_456 ?
H(15) H(29C) 2.486 . 1_456 ?
H(16) O(1) 2.614 . 1_556 ?
H(16) O(2) 2.862 . 1_556 ?
H(16) C(7) 3.345 . 1_556 ?
H(16) C(9) 3.577 . 1_556 ?
H(16) C(29) 3.449 . 1_456 ?
H(16) H(7A) 3.397 . 1_556 ?
H(16) H(7B) 3.325 . 1_556 ?
H(16) H(27A) 3.366 . 1_556 ?
H(16) H(39C) 3.507 . . ?
H(16) H(9A) 3.466 . 1_556 ?
H(16) H(9C) 3.067 . 1_556 ?
H(16) H(29B) 3.241 . 1_456 ?
H(16) H(29C) 2.788 . 1_456 ?
H(17) C(27) 3.393 . 1_556 ?
H(17) C(35) 3.497 . . ?
H(17) H(35) 3.577 . . ?
H(17) H(27A) 2.649 . 1_556 ?
H(17) H(27B) 3.298 . 1_556 ?
H(17) H(9C) 3.593 . 1_556 ?
H(22) O(2) 3.523 . . ?
H(22) C(4) 3.434 . . ?
H(22) C(40) 3.491 . 4_454 ?
H(22) H(8A) 3.464 . . ?
H(22) H(20A) 3.545 . 4_554 ?
H(22) H(40A) 3.259 . 4_454 ?
H(22) H(40B) 2.937 . 4_454 ?
H(25) O(3) 3.241 . 1_655 ?
H(25) C(1) 3.353 . 1_655 ?
H(25) C(8) 3.128 . 3_756 ?
H(25) C(10) 3.501 . 1_655 ?
H(25) C(25) 3.522 . 3_756 ?
H(25) H(5) 3.151 . 3_756 ?
H(25) H(25) 3.456 . 3_756 ?
H(25) H(26) 3.597 . 3_756 ?
H(25) H(10A) 3.284 . 1_655 ?
H(25) H(8A) 2.663 . 3_756 ?
H(25) H(8B) 2.787 . 3_756 ?
H(25) H(9B) 3.509 . 3_756 ?
H(26) O(3) 3.030 . 1_655 ?
H(26) O(6) 3.512 . 1_655 ?
H(26) C(9) 3.540 . 3_756 ?
H(26) C(19) 3.547 . 1_655 ?
H(26) C(28) 3.495 . 3_756 ?
H(26) H(25) 3.597 . 3_756 ?
H(26) H(10A) 3.187 . 1_655 ?
H(26) H(8A) 3.542 . 3_756 ?
H(26) H(28B) 2.541 . 3_756 ?
H(26) H(19A) 3.512 . 1_655 ?
H(26) H(19B) 3.107 . 1_655 ?
H(26) H(9B) 2.788 . 3_756 ?
H(26) H(3) 3.300 . 1_655 ?
H(35) C(9) 2.957 . 1_556 ?
H(35) H(17) 3.577 . . ?
H(35) H(19A) 2.994 . 3_657 ?
H(35) H(9A) 2.871 . 1_556 ?
H(35) H(9B) 3.094 . 1_556 ?
H(35) H(9C) 2.441 . 1_556 ?
H(36) O(8) 2.694 . 1_556 ?
H(36) O(9) 2.851 . 1_556 ?
H(36) C(9) 3.436 . 1_556 ?
H(36) C(27) 3.422 . 1_556 ?
H(36) C(29) 3.494 . 1_556 ?
H(36) H(7A) 3.243 . 1_656 ?
H(36) H(27A) 3.413 . 1_556 ?
H(36) H(27B) 3.452 . 1_556 ?
H(36) H(9B) 3.232 . 1_556 ?
H(36) H(9C) 2.777 . 1_556 ?
H(36) H(29A) 3.341 . 1_556 ?
H(36) H(29C) 3.017 . 1_556 ?
H(37) O(4) 3.219 . 4_555 ?
H(37) O(11) 3.525 . 4_555 ?
H(37) C(7) 3.456 . 1_656 ?
H(37) C(15) 3.567 . 1_655 ?
H(37) H(15) 3.545 . 1_655 ?
H(37) H(7A) 2.747 . 1_656 ?
H(37) H(7B) 3.303 . 1_656 ?
H(37) H(4) 3.289 . 4_555 ?
H(37) H(11) 3.558 . 4_555 ?
H(10A) C(21) 3.378 . 1_455 ?
H(10A) C(24) 3.491 . 1_455 ?
H(10A) C(25) 3.021 . 1_455 ?
H(10A) C(26) 2.958 . 1_455 ?
H(10A) H(25) 3.284 . 1_455 ?
H(10A) H(26) 3.187 . 1_455 ?
H(10A) H(31) 3.440 . 1_455 ?
H(10A) H(32A) 3.367 . 1_455 ?
H(10A) H(20A) 3.437 . 4_454 ?
H(11A) O(12) 2.930 . . ?
H(11A) O(13) 2.636 . . ?
H(11A) C(33) 3.580 . . ?
H(11A) C(34) 3.455 . . ?
H(11A) C(39) 3.341 . . ?
H(11A) H(30) 3.242 . . ?
H(11A) H(39B) 3.025 . . ?
H(11A) H(10) 3.556 . . ?
H(11A) H(11) 3.286 . . ?
H(30) C(1) 3.265 . . ?
H(30) C(4) 3.390 . . ?
H(30) C(5) 2.866 . . ?
H(30) C(6) 2.794 . . ?
H(30) H(5) 3.122 . . ?
H(30) H(6) 3.013 . . ?
H(30) H(11A) 3.242 . . ?
H(30) H(12B) 3.238 . . ?
H(31) O(5) 3.463 . 1_655 ?
H(31) O(6) 2.580 . 1_655 ?
H(31) C(14) 3.576 . 1_655 ?
H(31) C(19) 3.101 . 1_655 ?
H(31) H(10A) 3.440 . 1_655 ?
H(31) H(19B) 2.667 . 1_655 ?
H(8A) C(21) 3.132 . . ?
H(8A) C(22) 2.973 . . ?
H(8A) C(23) 2.889 . . ?
H(8A) C(24) 2.944 . . ?
H(8A) C(25) 3.101 . . ?
H(8A) C(25) 3.486 . 3_756 ?
H(8A) C(26) 3.186 . . ?
H(8A) H(22) 3.464 . . ?
H(8A) H(25) 2.663 . 3_756 ?
H(8A) H(26) 3.542 . 3_756 ?
H(8B) O(3) 2.738 . 3_656 ?
H(8B) C(1) 3.562 . 3_656 ?
H(8B) C(6) 3.006 . 3_656 ?
H(8B) C(25) 3.596 . 3_756 ?
H(8B) H(6) 2.573 . 3_656 ?
H(8B) H(25) 2.787 . 3_756 ?
H(8B) H(3) 3.275 . 3_656 ?
H(8B) H(29B) 3.283 . 1_455 ?
H(12A) C(20) 3.100 . 4_454 ?
H(12A) C(27) 3.362 . 4_455 ?
H(12A) H(20A) 2.917 . 4_454 ?
H(12A) H(20B) 3.100 . 4_454 ?
H(12A) H(20C) 2.764 . 4_454 ?
H(12A) H(27B) 2.414 . 4_455 ?
H(12A) H(40A) 3.529 . 4_454 ?
H(12B) O(11) 3.115 . . ?
H(12B) C(40) 3.341 . 4_454 ?
H(12B) H(30) 3.238 . . ?
H(12B) H(20B) 3.408 . 4_454 ?
H(12B) H(40A) 2.438 . 4_454 ?
H(12B) H(40C) 3.556 . 4_454 ?
H(12B) H(11) 2.490 . . ?
H(28A) O(1) 3.506 . 1_655 ?
H(28A) C(1) 3.189 . 1_655 ?
H(28A) C(2) 2.950 . 1_655 ?
H(28A) C(3) 2.829 . 1_655 ?
H(28A) C(4) 2.918 . 1_655 ?
H(28A) C(5) 3.129 . 1_655 ?
H(28A) C(5) 3.471 . 3_756 ?
H(28A) C(6) 3.256 . 1_655 ?
H(28A) H(2) 3.419 . 1_655 ?
H(28A) H(5) 2.643 . 3_756 ?
H(28A) H(6) 3.547 . 3_756 ?
H(28B) O(10) 2.656 . 3_756 ?
H(28B) C(26) 3.025 . 3_756 ?
H(28B) H(5) 2.877 . 3_756 ?
H(28B) H(26) 2.541 . 3_756 ?
H(28B) H(9B) 3.053 . . ?
H(28B) H(10) 3.176 . 3_756 ?
H(32A) C(20) 3.448 . 4_554 ?
H(32A) H(10A) 3.367 . 1_655 ?
H(32A) H(7B) 3.483 . 4_555 ?
H(32A) H(20A) 2.576 . 4_554 ?
H(32B) C(7) 3.143 . 4_555 ?
H(32B) H(7B) 2.282 . 4_555 ?
H(32B) H(7C) 3.322 . 4_555 ?
H(7A) O(4) 3.339 . 4_454 ?
H(7A) O(8) 3.240 . 1_455 ?
H(7A) O(9) 2.905 . 1_455 ?
H(7A) C(29) 3.560 . 1_455 ?
H(7A) C(37) 3.496 . 1_454 ?
H(7A) H(16) 3.397 . 1_554 ?
H(7A) H(36) 3.243 . 1_454 ?
H(7A) H(37) 2.747 . 1_454 ?
H(7A) H(20B) 3.527 . 4_454 ?
H(7A) H(29C) 2.753 . 1_455 ?
H(7A) H(4) 3.169 . 4_454 ?
H(7B) O(4) 3.299 . 4_454 ?
H(7B) O(11) 2.589 . 4_454 ?
H(7B) O(14) 3.437 . 4_454 ?
H(7B) C(16) 3.585 . 1_554 ?
H(7B) C(32) 2.867 . 4_454 ?
H(7B) H(16) 3.325 . 1_554 ?
H(7B) H(37) 3.303 . 1_454 ?
H(7B) H(32A) 3.483 . 4_454 ?
H(7B) H(32B) 2.282 . 4_454 ?
H(7B) H(20B) 3.426 . 4_454 ?
H(7B) H(40C) 3.503 . 1_454 ?
H(7B) H(4) 3.473 . 4_454 ?
H(7B) H(11) 2.764 . 4_454 ?
H(7C) O(4) 3.451 . 4_454 ?
H(7C) O(14) 3.375 . 4_454 ?
H(7C) C(20) 3.168 . 4_454 ?
H(7C) H(32B) 3.322 . 4_454 ?
H(7C) H(20A) 3.352 . 4_454 ?
H(7C) H(20B) 2.288 . 4_454 ?
H(7C) H(40A) 3.192 . 4_454 ?
H(7C) H(4) 3.309 . 4_454 ?
H(19A) C(9) 3.075 . 3_656 ?
H(19A) H(26) 3.512 . 1_455 ?
H(19A) H(35) 2.994 . 3_657 ?
H(19A) H(39A) 3.414 . 3_657 ?
H(19A) H(9A) 2.629 . 3_656 ?
H(19A) H(9B) 2.707 . 3_656 ?
H(19A) H(9C) 3.496 . 3_656 ?
H(19B) O(10) 2.663 . 1_455 ?
H(19B) O(12) 3.501 . 1_455 ?
H(19B) O(13) 3.439 . 1_455 ?
H(19B) C(30) 3.479 . 1_455 ?
H(19B) C(31) 3.295 . 1_455 ?
H(19B) C(33) 3.001 . 1_455 ?
H(19B) C(34) 3.026 . 1_455 ?
H(19B) C(35) 3.505 . 1_455 ?
H(19B) C(38) 3.460 . 1_455 ?
H(19B) H(26) 3.107 . 1_455 ?
H(19B) H(31) 2.667 . 1_455 ?
H(19B) H(9B) 3.485 . 3_656 ?
H(19B) H(29A) 3.110 . 3_656 ?
H(19B) H(10) 2.267 . 1_455 ?
H(19C) C(33) 3.460 . 1_455 ?
H(19C) C(34) 3.422 . 1_455 ?
H(19C) C(35) 3.292 . 1_455 ?
H(19C) C(36) 3.188 . 1_455 ?
H(19C) C(37) 3.242 . 1_455 ?
H(19C) C(38) 3.368 . 1_455 ?
H(19C) H(39A) 3.521 . 3_657 ?
H(19C) H(29A) 3.467 . 1_456 ?
H(19C) H(29C) 3.583 . 1_456 ?
H(20A) C(22) 3.586 . 4_455 ?
H(20A) C(32) 3.475 . 4_455 ?
H(20A) H(2) 3.099 . 4_555 ?
H(20A) H(22) 3.545 . 4_455 ?
H(20A) H(10A) 3.437 . 4_555 ?
H(20A) H(12A) 2.917 . 4_555 ?
H(20A) H(32A) 2.576 . 4_455 ?
H(20A) H(7C) 3.352 . 4_555 ?
H(20A) H(27C) 3.468 . 4_455 ?
H(20B) O(12) 3.507 . . ?
H(20B) O(14) 3.285 . . ?
H(20B) C(7) 3.180 . 4_555 ?
H(20B) C(33) 3.323 . . ?
H(20B) C(38) 3.206 . . ?
H(20B) H(2) 2.769 . 4_555 ?
H(20B) H(12A) 3.100 . 4_555 ?
H(20B) H(12B) 3.408 . 4_555 ?
H(20B) H(7A) 3.527 . 4_555 ?
H(20B) H(7B) 3.426 . 4_555 ?
H(20B) H(7C) 2.288 . 4_555 ?
H(20B) H(40A) 3.494 . . ?
H(20C) C(33) 3.423 . . ?
H(20C) C(34) 3.543 . . ?
H(20C) C(35) 3.590 . . ?
H(20C) C(36) 3.510 . . ?
H(20C) C(37) 3.387 . . ?
H(20C) C(38) 3.339 . . ?
H(20C) H(12A) 2.764 . 4_555 ?
H(20C) H(27A) 3.494 . 1_556 ?
H(20C) H(27B) 3.248 . 1_556 ?
H(27A) O(1) 3.367 . . ?
H(27A) O(2) 3.090 . . ?
H(27A) C(17) 3.452 . 1_554 ?
H(27A) H(16) 3.366 . 1_554 ?
H(27A) H(17) 2.649 . 1_554 ?
H(27A) H(36) 3.413 . 1_554 ?
H(27A) H(20C) 3.494 . 1_554 ?
H(27A) H(40B) 3.226 . 4_454 ?
H(27A) H(9C) 2.892 . . ?
H(27A) H(4) 3.485 . 4_554 ?
H(27B) O(4) 2.652 . 4_554 ?
H(27B) O(5) 3.389 . 4_554 ?
H(27B) O(7) 3.464 . 4_554 ?
H(27B) C(12) 2.958 . 4_554 ?
H(27B) H(17) 3.298 . 1_554 ?
H(27B) H(36) 3.452 . 1_554 ?
H(27B) H(12A) 2.414 . 4_554 ?
H(27B) H(20C) 3.248 . 1_554 ?
H(27B) H(40B) 3.214 . 4_454 ?
H(27B) H(4) 1.947 . 4_554 ?
H(27C) O(7) 3.462 . 4_554 ?
H(27C) C(40) 3.127 . 4_454 ?
H(27C) H(20A) 3.468 . 4_554 ?
H(27C) H(40A) 3.340 . 4_454 ?
H(27C) H(40B) 2.220 . 4_454 ?
H(27C) H(40C) 3.593 . 4_454 ?
H(27C) H(4) 3.016 . 4_554 ?
H(39A) C(15) 3.568 . 3_657 ?
H(39A) C(29) 3.106 . 3_756 ?
H(39A) H(15) 2.902 . 3_657 ?
H(39A) H(19A) 3.414 . 3_657 ?
H(39A) H(19C) 3.521 . 3_657 ?
H(39A) H(29A) 2.758 . 3_756 ?
H(39A) H(29B) 2.682 . 3_756 ?
H(39A) H(29C) 3.441 . 3_756 ?
H(39B) O(3) 2.753 . . ?
H(39B) O(6) 3.478 . . ?
H(39B) C(13) 3.255 . . ?
H(39B) C(14) 3.112 . . ?
H(39B) C(15) 3.497 . . ?
H(39B) H(6) 3.192 . . ?
H(39B) H(11A) 3.025 . . ?
H(39B) H(9A) 2.931 . 3_656 ?
H(39B) H(3) 2.344 . . ?
H(39B) H(29B) 3.328 . 3_756 ?
H(39C) C(13) 3.511 . . ?
H(39C) C(14) 3.390 . . ?
H(39C) C(15) 3.208 . . ?
H(39C) C(16) 3.132 . . ?
H(39C) C(17) 3.279 . . ?
H(39C) C(18) 3.469 . . ?
H(39C) H(16) 3.507 . . ?
H(39C) H(9A) 3.406 . 1_556 ?
H(39C) H(9C) 3.575 . 1_556 ?
H(40A) O(4) 3.388 . 4_555 ?
H(40A) O(11) 2.632 . 4_555 ?
H(40A) C(2) 3.469 . 4_555 ?
H(40A) C(3) 3.542 . 4_555 ?
H(40A) C(12) 3.224 . 4_555 ?
H(40A) H(2) 3.379 . 4_555 ?
H(40A) H(22) 3.259 . 4_555 ?
H(40A) H(12A) 3.529 . 4_555 ?
H(40A) H(12B) 2.438 . 4_555 ?
H(40A) H(7C) 3.192 . 4_555 ?
H(40A) H(20B) 3.494 . . ?
H(40A) H(27C) 3.340 . 4_555 ?
H(40A) H(11) 2.679 . 4_555 ?
H(40B) O(5) 3.390 . 1_655 ?
H(40B) O(11) 3.094 . 4_555 ?
H(40B) C(13) 3.412 . 1_655 ?
H(40B) C(27) 3.012 . 4_555 ?
H(40B) H(22) 2.937 . 4_555 ?
H(40B) H(27A) 3.226 . 4_555 ?
H(40B) H(27B) 3.214 . 4_555 ?
H(40B) H(27C) 2.220 . 4_555 ?
H(40B) H(11) 3.514 . 4_555 ?
H(40C) O(11) 2.526 . 4_555 ?
H(40C) C(13) 3.421 . 1_655 ?
H(40C) C(14) 3.410 . 1_655 ?
H(40C) C(15) 3.578 . 1_655 ?
H(40C) C(18) 3.562 . 1_655 ?
H(40C) H(12B) 3.556 . 4_555 ?
H(40C) H(7B) 3.503 . 1_656 ?
H(40C) H(27C) 3.593 . 4_555 ?
H(40C) H(11) 2.880 . 4_555 ?
H(9A) O(3) 2.949 . 3_656 ?
H(9A) C(19) 3.478 . 3_656 ?
H(9A) H(16) 3.466 . 1_554 ?
H(9A) H(35) 2.871 . 1_554 ?
H(9A) H(19A) 2.629 . 3_656 ?
H(9A) H(39B) 2.931 . 3_656 ?
H(9A) H(39C) 3.406 . 1_554 ?
H(9A) H(3) 2.923 . 3_656 ?
H(9B) O(3) 3.423 . 3_656 ?
H(9B) O(9) 3.076 . . ?
H(9B) C(19) 3.456 . 3_656 ?
H(9B) C(23) 3.586 . . ?
H(9B) C(24) 3.245 . . ?
H(9B) C(28) 3.495 . . ?
H(9B) H(25) 3.509 . 3_756 ?
H(9B) H(26) 2.788 . 3_756 ?
H(9B) H(35) 3.094 . 1_554 ?
H(9B) H(36) 3.232 . 1_554 ?
H(9B) H(28B) 3.053 . . ?
H(9B) H(19A) 2.707 . 3_656 ?
H(9B) H(19B) 3.485 . 3_656 ?
H(9B) H(3) 3.536 . 3_656 ?
H(9B) H(29A) 3.600 . . ?
H(9C) O(8) 3.092 . . ?
H(9C) C(16) 3.596 . 1_554 ?
H(9C) C(23) 3.401 . . ?
H(9C) C(27) 3.468 . . ?
H(9C) C(35) 3.061 . 1_554 ?
H(9C) C(36) 3.235 . 1_554 ?
H(9C) H(16) 3.067 . 1_554 ?
H(9C) H(17) 3.593 . 1_554 ?
H(9C) H(35) 2.441 . 1_554 ?
H(9C) H(36) 2.777 . 1_554 ?
H(9C) H(19A) 3.496 . 3_656 ?
H(9C) H(27A) 2.892 . . ?
H(9C) H(39C) 3.575 . 1_554 ?
H(3) O(13) 3.596 . . ?
H(3) C(9) 3.558 . 3_656 ?
H(3) C(39) 3.232 . . ?
H(3) H(26) 3.300 . 1_455 ?
H(3) H(8B) 3.275 . 3_656 ?
H(3) H(39B) 2.344 . . ?
H(3) H(9A) 2.923 . 3_656 ?
H(3) H(9B) 3.536 . 3_656 ?
H(29A) O(10) 2.935 . 3_756 ?
H(29A) O(13) 3.574 . 3_756 ?
H(29A) C(39) 3.523 . 3_756 ?
H(29A) H(15) 2.991 . 1_654 ?
H(29A) H(36) 3.341 . 1_554 ?
H(29A) H(19B) 3.110 . 3_656 ?
H(29A) H(19C) 3.467 . 1_654 ?
H(29A) H(39A) 2.758 . 3_756 ?
H(29A) H(9B) 3.600 . . ?
H(29A) H(10) 2.863 . 3_756 ?
H(29B) O(2) 3.152 . 1_655 ?
H(29B) O(10) 3.264 . 3_756 ?
H(29B) C(3) 3.600 . 1_655 ?
H(29B) C(4) 3.328 . 1_655 ?
H(29B) C(39) 3.326 . 3_756 ?
H(29B) H(5) 3.552 . 3_756 ?
H(29B) H(6) 2.865 . 3_756 ?
H(29B) H(15) 3.171 . 1_654 ?
H(29B) H(16) 3.241 . 1_654 ?
H(29B) H(8B) 3.283 . 1_655 ?
H(29B) H(39A) 2.682 . 3_756 ?
H(29B) H(39B) 3.328 . 3_756 ?
H(29B) H(10) 3.306 . 3_756 ?
H(29C) O(1) 2.975 . 1_655 ?
H(29C) C(3) 3.371 . 1_655 ?
H(29C) C(7) 3.327 . 1_655 ?
H(29C) C(15) 3.119 . 1_654 ?
H(29C) C(16) 3.267 . 1_654 ?
H(29C) C(36) 3.553 . 1_554 ?
H(29C) H(15) 2.486 . 1_654 ?
H(29C) H(16) 2.788 . 1_654 ?
H(29C) H(36) 3.017 . 1_554 ?
H(29C) H(7A) 2.753 . 1_655 ?
H(29C) H(19C) 3.583 . 1_654 ?
H(29C) H(39A) 3.441 . 3_756 ?
H(4) O(8) 2.966 . 4_455 ?
H(4) O(11) 3.577 . . ?
H(4) C(7) 3.507 . 4_555 ?
H(4) C(27) 2.703 . 4_455 ?
H(4) H(37) 3.289 . 4_454 ?
H(4) H(7A) 3.169 . 4_555 ?
H(4) H(7B) 3.473 . 4_555 ?
H(4) H(7C) 3.309 . 4_555 ?
H(4) H(27A) 3.485 . 4_455 ?
H(4) H(27B) 1.947 . 4_455 ?
H(4) H(27C) 3.016 . 4_455 ?
H(4) H(11) 2.938 . . ?
H(10) C(19) 3.212 . 1_655 ?
H(10) C(29) 3.415 . 3_756 ?
H(10) H(6) 3.168 . . ?
H(10) H(11A) 3.556 . . ?
H(10) H(28B) 3.176 . 3_756 ?
H(10) H(19B) 2.267 . 1_655 ?
H(10) H(29A) 2.863 . 3_756 ?
H(10) H(29B) 3.306 . 3_756 ?
H(11) O(4) 2.191 . . ?
H(11) C(7) 3.543 . 4_555 ?
H(11) C(11) 3.596 . . ?
H(11) C(12) 2.800 . . ?
H(11) C(40) 3.170 . 4_454 ?
H(11) H(37) 3.558 . 4_454 ?
H(11) H(11A) 3.286 . . ?
H(11) H(12B) 2.490 . . ?
H(11) H(7B) 2.764 . 4_555 ?
H(11) H(40A) 2.679 . 4_454 ?
H(11) H(40B) 3.514 . 4_454 ?
H(11) H(40C) 2.880 . 4_454 ?
H(11) H(4) 2.938 . . ?

loop_
_geom_hbond_atom_site_label_D
_geom_hbond_atom_site_label_H
_geom_hbond_atom_site_label_A
_geom_hbond_site_symmetry_D
_geom_hbond_site_symmetry_H
_geom_hbond_site_symmetry_A
_geom_hbond_distance_DH
_geom_hbond_distance_HA
_geom_hbond_distance_DA
_geom_hbond_angle_DHA
_geom_hbond_publ_flag
O3 H3 O6 . . . 0.819 2.089 2.772(3) 140.7 yes
O4 H4 O7 . . . 0.821 2.461 2.758(3) 102.5 yes
O10 H10 O13 . . . 0.820 2.165 2.878(3) 145.4 yes
O11 H11 O4 . . . 0.820 2.191 2.882(3) 142.1 yes
O3 H3 O5 . . . 0.820 2.44 2.859(3) 113 yes
O10 H10 O12 . . . 0.820 2.32 2.760(3) 114 yes
O11 H11 O12 . . . 0.820 2.36 2.795(3) 114 yes
. . . . . . . . . . .

loop_
_geom_torsion_atom_site_label_1
_geom_torsion_atom_site_label_2
_geom_torsion_atom_site_label_3
_geom_torsion_atom_site_label_4
_geom_torsion_site_symmetry_1
_geom_torsion_site_symmetry_2
_geom_torsion_site_symmetry_3
_geom_torsion_site_symmetry_4
_geom_torsion
_geom_torsion_publ_flag
C(7) O(1) C(3) C(2) . . . . -5.8(4) ?
C(7) O(1) C(3) C(4) . . . . 172.3(2) ?
C(4) O(2) C(8) C(9) . . . . -179.9(2) ?
C(8) O(2) C(4) C(3) . . . . -177.8(2) ?
C(8) O(2) C(4) C(5) . . . . 2.3(3) ?
C(11) O(5) C(13) C(14) . . . . -109.4(3) ?
C(11) O(5) C(13) C(18) . . . . 78.1(3) ?
C(13) O(5) C(11) C(10) . . . . 107.7(2) ?
C(13) O(5) C(11) C(12) . . . . -131.8(2) ?
C(19) O(6) C(14) C(13) . . . . 178.1(2) ?
C(19) O(6) C(14) C(15) . . . . -3.0(4) ?
C(20) O(7) C(18) C(13) . . . . 175.9(3) ?
C(20) O(7) C(18) C(17) . . . . -2.7(5) ?
C(27) O(8) C(23) C(22) . . . . -7.1(4) ?
C(27) O(8) C(23) C(24) . . . . 171.0(2) ?
C(24) O(9) C(28) C(29) . . . . 177.8(2) ?
C(28) O(9) C(24) C(23) . . . . -175.0(2) ?
C(28) O(9) C(24) C(25) . . . . 4.3(3) ?
C(31) O(12) C(33) C(34) . . . . -118.3(3) ?
C(31) O(12) C(33) C(38) . . . . 66.7(3) ?
C(33) O(12) C(31) C(30) . . . . 115.3(2) ?
C(33) O(12) C(31) C(32) . . . . -123.0(2) ?
C(39) O(13) C(34) C(33) . . . . -175.5(2) ?
C(39) O(13) C(34) C(35) . . . . 4.6(4) ?
C(40) O(14) C(38) C(33) . . . . 178.1(3) ?
C(40) O(14) C(38) C(37) . . . . 0.8(5) ?
C(2) C(1) C(6) C(5) . . . . 0.6(4) ?
C(6) C(1) C(2) C(3) . . . . -1.4(4) ?
C(2) C(1) C(10) O(3) . . . . 147.5(2) ?
C(2) C(1) C(10) C(11) . . . . -91.4(3) ?
C(10) C(1) C(2) C(3) . . . . 178.2(2) ?
C(6) C(1) C(10) O(3) . . . . -32.9(3) ?
C(6) C(1) C(10) C(11) . . . . 88.2(3) ?
C(10) C(1) C(6) C(5) . . . . -179.0(2) ?
C(1) C(2) C(3) O(1) . . . . 179.5(2) ?
C(1) C(2) C(3) C(4) . . . . 1.5(4) ?
O(1) C(3) C(4) O(2) . . . . 1.0(3) ?
O(1) C(3) C(4) C(5) . . . . -179.0(2) ?
C(2) C(3) C(4) O(2) . . . . 179.2(2) ?
C(2) C(3) C(4) C(5) . . . . -0.9(4) ?
O(2) C(4) C(5) C(6) . . . . -179.9(2) ?
C(3) C(4) C(5) C(6) . . . . 0.1(3) ?
C(4) C(5) C(6) C(1) . . . . 0.0(3) ?
O(3) C(10) C(11) O(5) . . . . -64.6(2) ?
O(3) C(10) C(11) C(12) . . . . 178.7(2) ?
C(1) C(10) C(11) O(5) . . . . 175.7(2) ?
C(1) C(10) C(11) C(12) . . . . 59.1(3) ?
O(5) C(11) C(12) O(4) . . . . 78.0(3) ?
C(10) C(11) C(12) O(4) . . . . -165.1(2) ?
O(5) C(13) C(14) O(6) . . . . 4.8(4) ?
O(5) C(13) C(14) C(15) . . . . -174.1(3) ?
O(5) C(13) C(18) O(7) . . . . -3.8(4) ?
O(5) C(13) C(18) C(17) . . . . 174.8(3) ?
C(14) C(13) C(18) O(7) . . . . -176.3(3) ?
C(14) C(13) C(18) C(17) . . . . 2.2(5) ?
C(18) C(13) C(14) O(6) . . . . 177.5(2) ?
C(18) C(13) C(14) C(15) . . . . -1.4(5) ?
O(6) C(14) C(15) C(16) . . . . -179.4(3) ?
C(13) C(14) C(15) C(16) . . . . -0.5(5) ?
C(14) C(15) C(16) C(17) . . . . 1.8(5) ?
C(15) C(16) C(17) C(18) . . . . -1.0(5) ?
C(16) C(17) C(18) O(7) . . . . 177.4(3) ?
C(16) C(17) C(18) C(13) . . . . -1.1(5) ?
C(22) C(21) C(26) C(25) . . . . -0.5(4) ?
C(26) C(21) C(22) C(23) . . . . 0.1(3) ?
C(22) C(21) C(30) O(10) . . . . 150.0(2) ?
C(22) C(21) C(30) C(31) . . . . -88.5(3) ?
C(30) C(21) C(22) C(23) . . . . -177.6(2) ?
C(26) C(21) C(30) O(10) . . . . -27.7(3) ?
C(26) C(21) C(30) C(31) . . . . 93.8(3) ?
C(30) C(21) C(26) C(25) . . . . 177.2(2) ?
C(21) C(22) C(23) O(8) . . . . 178.9(2) ?
C(21) C(22) C(23) C(24) . . . . 0.9(4) ?
O(8) C(23) C(24) O(9) . . . . -0.3(3) ?
O(8) C(23) C(24) C(25) . . . . -179.7(2) ?
C(22) C(23) C(24) O(9) . . . . 177.8(2) ?
C(22) C(23) C(24) C(25) . . . . -1.5(4) ?
O(9) C(24) C(25) C(26) . . . . -178.2(2) ?
C(23) C(24) C(25) C(26) . . . . 1.1(4) ?
C(24) C(25) C(26) C(21) . . . . -0.1(3) ?
O(10) C(30) C(31) O(12) . . . . -60.8(2) ?
O(10) C(30) C(31) C(32) . . . . -177.7(2) ?
C(21) C(30) C(31) O(12) . . . . 178.2(2) ?
C(21) C(30) C(31) C(32) . . . . 61.3(3) ?
O(12) C(31) C(32) O(11) . . . . -57.1(2) ?
C(30) C(31) C(32) O(11) . . . . 58.4(3) ?
O(12) C(33) C(34) O(13) . . . . 4.8(4) ?
O(12) C(33) C(34) C(35) . . . . -175.3(3) ?
O(12) C(33) C(38) O(14) . . . . -2.5(4) ?
O(12) C(33) C(38) C(37) . . . . 175.0(3) ?
C(34) C(33) C(38) O(14) . . . . -177.5(3) ?
C(34) C(33) C(38) C(37) . . . . 0.0(4) ?
C(38) C(33) C(34) O(13) . . . . 180.0(2) ?
C(38) C(33) C(34) C(35) . . . . -0.2(4) ?
O(13) C(34) C(35) C(36) . . . . 179.7(3) ?
C(33) C(34) C(35) C(36) . . . . -0.1(4) ?
C(34) C(35) C(36) C(37) . . . . 0.6(5) ?
C(35) C(36) C(37) C(38) . . . . -0.7(6) ?
C(36) C(37) C(38) O(14) . . . . 177.6(3) ?
C(36) C(37) C(38) C(33) . . . . 0.4(5) ?
